data_7042329
loop_
_publ_author_name
'Zhang, Lei'
'Hou, Guohua'
'Zi, Guofu'
'Ding, Wanjian'
'Walter, Marc D.'

_publ_section_title
;
 Preparation of a uranium metallacyclocumulene and its reactivity towards
 unsaturated organic molecules.
;
_journal_issue 11
_journal_name_full 'Dalton transactions (Cambridge, England : 2003)'
_journal_page_first 3716
_journal_page_last 3728
_journal_paper_doi 10.1039/c7dt00396j
_journal_volume 46
_journal_year 2017
_chemical_formula_moiety 'C42 H52 U'
_chemical_formula_sum 'C42 H52 U'
_chemical_formula_weight 794.86
_chemical_name_systematic
; 
 ? 
;
_space_group_crystal_system tetragonal
_space_group_IT_number 122
_space_group_name_Hall 'I -4 2bw'
_space_group_name_H-M_alt 'I -4 2 d'
_symmetry_space_group_name_Hall 'I -4 2bw'
_symmetry_space_group_name_H-M 'I -4 2 d'
_atom_sites_solution_hydrogens geom
_audit_block_doi 10.5517/ccdc.csd.cc1nbcjw
_audit_creation_method SHELXL-2014
_audit_update_record
;
2017-01-24 deposited with the CCDC.
2017-02-28 downloaded from the CCDC.
;
_cell_angle_alpha 90
_cell_angle_beta 90
_cell_angle_gamma 90
_cell_formula_units_Z 8
_cell_length_a 24.935(16)
_cell_length_b 24.935(16)
_cell_length_c 11.671(11)
_cell_measurement_reflns_used 1548
_cell_measurement_temperature 100(2)
_cell_measurement_theta_max 18.26
_cell_measurement_theta_min 2.52
_cell_volume 7256(9)
_computing_cell_refinement 'Bruker SAINT'
_computing_data_collection 'Bruker APEX2'
_computing_data_reduction 'Bruker SAINT'
_computing_molecular_graphics 'Bruker SHELXTL'
_computing_publication_material 'Bruker SHELXTL'
_computing_structure_refinement 'SHELXL-2014 (Sheldrick, 2014)'
_computing_structure_solution 'SHELXS-97 (Sheldrick 2008)'
_diffrn_ambient_temperature 100(2)
_diffrn_measured_fraction_theta_full 1.000
_diffrn_measured_fraction_theta_max 0.986
_diffrn_measurement_device_type 'Bruker APEX-II CCD'
_diffrn_measurement_method '\f and \w scans'
_diffrn_radiation_type MoK\a
_diffrn_radiation_wavelength 0.71073
_diffrn_reflns_av_R_equivalents 0.1515
_diffrn_reflns_av_unetI/netI 0.1064
_diffrn_reflns_Laue_measured_fraction_full 1.000
_diffrn_reflns_Laue_measured_fraction_max 0.986
_diffrn_reflns_limit_h_max 32
_diffrn_reflns_limit_h_min -28
_diffrn_reflns_limit_k_max 32
_diffrn_reflns_limit_k_min -32
_diffrn_reflns_limit_l_max 15
_diffrn_reflns_limit_l_min -13
_diffrn_reflns_number 24779
_diffrn_reflns_point_group_measured_fraction_full 1.000
_diffrn_reflns_point_group_measured_fraction_max 0.986
_diffrn_reflns_theta_full 25.242
_diffrn_reflns_theta_max 27.732
_diffrn_reflns_theta_min 1.633
_exptl_absorpt_coefficient_mu 4.500
_exptl_absorpt_correction_T_max 0.75
_exptl_absorpt_correction_T_min 0.55
_exptl_absorpt_correction_type multi-scan
_exptl_absorpt_process_details SADABS
_exptl_crystal_colour orange
_exptl_crystal_density_diffrn 1.455
_exptl_crystal_description block
_exptl_crystal_F_000 3168
_exptl_crystal_size_max 0.200
_exptl_crystal_size_mid 0.200
_exptl_crystal_size_min 0.200
_refine_diff_density_max 0.983
_refine_diff_density_min -1.813
_refine_diff_density_rms 0.153
_refine_ls_abs_structure_details
; 
 Refined as an inversion twin. 
;
_refine_ls_abs_structure_Flack 0.53(2)
_refine_ls_extinction_method none
_refine_ls_goodness_of_fit_ref 0.970
_refine_ls_hydrogen_treatment constr
_refine_ls_matrix_type full
_refine_ls_number_parameters 202
_refine_ls_number_reflns 4218
_refine_ls_number_restraints 0
_refine_ls_restrained_S_all 0.970
_refine_ls_R_factor_all 0.0770
_refine_ls_R_factor_gt 0.0525
_refine_ls_shift/su_max 0.000
_refine_ls_shift/su_mean 0.000
_refine_ls_structure_factor_coef Fsqd
_refine_ls_weighting_details 'w=1/[\s^2^(Fo^2^)+(0.0441P)^2^] where P=(Fo^2^+2Fc^2^)/3'
_refine_ls_weighting_scheme calc
_refine_ls_wR_factor_gt 0.0996
_refine_ls_wR_factor_ref 0.1095
_reflns_Friedel_coverage 0.828
_reflns_Friedel_fraction_full 1.000
_reflns_Friedel_fraction_max 0.987
_reflns_number_gt 3261
_reflns_number_total 4218
_reflns_threshold_expression 'I > 2\s(I)'
_cod_data_source_file c7dt00396j2.cif
_cod_data_source_block compound2
_cod_depositor_comments 'Adding full bibliography for 7042322--7042330.cif.'
_cod_original_cell_volume 7256(12)
_cod_database_code 7042329
_shelx_space_group_comment
; 
The symmetry employed for this shelxl refinement is uniquely defined 
by the following loop, which should always be used as a source of 
symmetry information in preference to the above space-group names. 
They are only intended as comments. 
;
_shelx_estimated_absorpt_t_min 0.466
_shelx_estimated_absorpt_t_max 0.466
_shelxl_version_number 2014-3

loop_
_space_group_symop_operation_xyz
'x, y, z'
'y, -x, -z'
'-x, -y, z'
'-y, x, -z'
'x, -y+1/2, -z+1/4'
'-y+1/2, -x, z+3/4'
'-x, y+1/2, -z+1/4'
'y+1/2, x, z+3/4'
'x+1/2, y+1/2, z+1/2'
'y+1/2, -x+1/2, -z+1/2'
'-x+1/2, -y+1/2, z+1/2'
'-y+1/2, x+1/2, -z+1/2'
'x+1/2, -y+1, -z+3/4'
'-y+1, -x+1/2, z+5/4'
'-x+1/2, y+1, -z+3/4'
'y+1, x+1/2, z+5/4'

loop_
_atom_site_label
_atom_site_type_symbol
_atom_site_fract_x
_atom_site_fract_y
_atom_site_fract_z
_atom_site_U_iso_or_equiv
_atom_site_adp_type
_atom_site_occupancy
_atom_site_site_symmetry_order
_atom_site_calc_flag
_atom_site_refinement_flags_posn
_atom_site_refinement_flags_adp
_atom_site_refinement_flags_occupancy
C1 C 0.6682(5) 0.8090(5) 0.9444(12) 0.027(3) Uani 1 1 d . . .
C2 C 0.6491(5) 0.8611(5) 0.9735(11) 0.024(3) Uani 1 1 d . . .
H2 H 0.6199 0.8786 0.9368 0.029 Uiso 1 1 calc R U .
C3 C 0.6794(5) 0.8833(5) 1.0647(10) 0.025(3) Uani 1 1 d . . .
C4 C 0.7200(5) 0.8446(5) 1.0902(12) 0.029(3) Uani 1 1 d . . .
H4 H 0.7472 0.8485 1.1464 0.034 Uiso 1 1 calc R U .
C5 C 0.7129(5) 0.7994(5) 1.0178(11) 0.029(3) Uani 1 1 d . . .
H5 H 0.7344 0.7679 1.0182 0.035 Uiso 1 1 calc R U .
C6 C 0.6392(5) 0.7700(4) 0.8683(17) 0.032(3) Uani 1 1 d . . .
C7 C 0.5841(5) 0.7588(7) 0.9259(14) 0.050(4) Uani 1 1 d . . .
H7A H 0.5898 0.7453 1.0038 0.074 Uiso 1 1 calc R U .
H7B H 0.5645 0.7319 0.8811 0.074 Uiso 1 1 calc R U .
H7C H 0.5632 0.7920 0.9291 0.074 Uiso 1 1 calc R U .
C8 C 0.6684(6) 0.7166(5) 0.8558(15) 0.043(4) Uani 1 1 d . . .
H8A H 0.7045 0.7229 0.8254 0.065 Uiso 1 1 calc R U .
H8B H 0.6485 0.6934 0.8032 0.065 Uiso 1 1 calc R U .
H8C H 0.6711 0.6992 0.9309 0.065 Uiso 1 1 calc R U .
C9 C 0.6291(6) 0.7948(6) 0.7502(13) 0.043(4) Uani 1 1 d . . .
H9A H 0.6115 0.8297 0.7593 0.065 Uiso 1 1 calc R U .
H9B H 0.6059 0.7709 0.7054 0.065 Uiso 1 1 calc R U .
H9C H 0.6633 0.7995 0.7103 0.065 Uiso 1 1 calc R U .
C10 C 0.6610(5) 0.9302(5) 1.1384(12) 0.023(3) Uani 1 1 d . . .
C11 C 0.6466(5) 0.9791(5) 1.0661(12) 0.029(3) Uani 1 1 d . . .
H11A H 0.6139 0.9716 1.0221 0.044 Uiso 1 1 calc R U .
H11B H 0.6761 0.9872 1.0133 0.044 Uiso 1 1 calc R U .
H11C H 0.6404 1.0100 1.1164 0.044 Uiso 1 1 calc R U .
C12 C 0.7051(6) 0.9464(5) 1.2250(12) 0.035(3) Uani 1 1 d . . .
H12A H 0.6915 0.9749 1.2751 0.052 Uiso 1 1 calc R U .
H12B H 0.7367 0.9594 1.1835 0.052 Uiso 1 1 calc R U .
H12C H 0.7150 0.9152 1.2714 0.052 Uiso 1 1 calc R U .
C13 C 0.6106(6) 0.9113(5) 1.2008(13) 0.041(4) Uani 1 1 d . . .
H13A H 0.5976 0.9399 1.2513 0.061 Uiso 1 1 calc R U .
H13B H 0.6190 0.8794 1.2466 0.061 Uiso 1 1 calc R U .
H13C H 0.5828 0.9024 1.1446 0.061 Uiso 1 1 calc R U .
C14 C 0.7697(5) 0.9733(4) 0.9116(11) 0.029(3) Uani 1 1 d . . .
C15 C 0.8025(5) 0.9457(5) 0.9780(11) 0.024(3) Uani 1 1 d . . .
C16 C 0.8461(5) 0.9572(5) 1.0550(11) 0.022(3) Uani 1 1 d . . .
C17 C 0.8801(5) 1.0014(5) 1.0428(11) 0.031(3) Uani 1 1 d . . .
H17 H 0.8742 1.0258 0.9815 0.037 Uiso 1 1 calc R U .
C18 C 0.9220(5) 1.0107(5) 1.1174(15) 0.038(3) Uani 1 1 d . . .
H18 H 0.9451 1.0404 1.1058 0.045 Uiso 1 1 calc R U .
C19 C 0.9301(5) 0.9767(6) 1.2085(13) 0.041(4) Uani 1 1 d . . .
H19 H 0.9585 0.9833 1.2611 0.049 Uiso 1 1 calc R U .
C20 C 0.8973(6) 0.9335(6) 1.2229(13) 0.041(4) Uani 1 1 d . . .
H20 H 0.9026 0.9107 1.2870 0.049 Uiso 1 1 calc R U .
C21 C 0.8563(5) 0.9220(6) 1.1464(11) 0.031(3) Uani 1 1 d . . .
H21 H 0.8353 0.8906 1.1558 0.037 Uiso 1 1 calc R U .
U1 U 0.7500 0.87804(2) 0.8750 0.02089(16) Uani 1 2 d S T P

loop_
_atom_site_aniso_label
_atom_site_aniso_U_11
_atom_site_aniso_U_22
_atom_site_aniso_U_33
_atom_site_aniso_U_23
_atom_site_aniso_U_13
_atom_site_aniso_U_12
C1 0.029(7) 0.025(7) 0.028(8) 0.002(5) 0.002(6) -0.006(6)
C2 0.024(6) 0.019(6) 0.030(7) 0.001(5) -0.004(5) 0.003(5)
C3 0.028(6) 0.021(6) 0.025(7) 0.003(6) -0.004(5) -0.005(6)
C4 0.030(7) 0.024(7) 0.032(8) 0.006(5) -0.001(5) -0.005(5)
C5 0.041(8) 0.022(7) 0.025(8) 0.002(6) 0.002(6) 0.004(6)
C6 0.040(7) 0.029(6) 0.028(7) -0.013(7) -0.002(7) -0.008(5)
C7 0.041(8) 0.053(11) 0.054(10) -0.023(8) -0.004(7) -0.018(8)
C8 0.057(9) 0.033(7) 0.039(12) -0.006(7) 0.007(8) -0.013(7)
C9 0.048(9) 0.044(9) 0.038(9) -0.013(7) -0.008(8) -0.004(8)
C10 0.033(6) 0.024(6) 0.012(7) 0.000(6) 0.004(6) -0.003(5)
C11 0.040(8) 0.031(8) 0.017(7) -0.006(5) 0.014(6) 0.014(6)
C12 0.044(9) 0.036(8) 0.025(8) 0.003(6) -0.007(6) 0.000(7)
C13 0.051(10) 0.029(8) 0.041(9) -0.001(7) 0.015(7) 0.009(7)
C14 0.043(8) 0.017(6) 0.026(8) 0.000(5) -0.002(5) -0.001(5)
C15 0.028(7) 0.022(6) 0.022(7) 0.003(5) 0.000(5) -0.008(5)
C16 0.018(6) 0.026(7) 0.020(7) -0.008(6) -0.001(5) -0.007(5)
C17 0.029(7) 0.032(7) 0.031(7) -0.001(6) -0.004(6) -0.005(7)
C18 0.035(7) 0.043(8) 0.035(8) -0.008(8) 0.004(8) -0.017(6)
C19 0.023(7) 0.069(11) 0.031(9) -0.019(8) -0.005(6) -0.006(7)
C20 0.041(9) 0.060(10) 0.023(8) 0.006(7) -0.012(6) -0.006(8)
C21 0.030(7) 0.044(8) 0.019(9) 0.005(6) -0.002(6) -0.004(6)
U1 0.0257(4) 0.0185(3) 0.0185(3) 0.000 -0.0031(3) 0.000

loop_
_atom_type_symbol
_atom_type_description
_atom_type_scat_dispersion_real
_atom_type_scat_dispersion_imag
_atom_type_scat_source
C C 0.0033 0.0016 'International Tables Vol C Tables 4.2.6.8 and 6.1.1.4'
H H 0.0000 0.0000 'International Tables Vol C Tables 4.2.6.8 and 6.1.1.4'
U U -9.6767 9.6646 'International Tables Vol C Tables 4.2.6.8 and 6.1.1.4'

loop_
_geom_angle_atom_site_label_1
_geom_angle_atom_site_label_2
_geom_angle_atom_site_label_3
_geom_angle
_geom_angle_site_symmetry_1
_geom_angle_site_symmetry_3
C2 C1 C5 105.7(11) . .
C2 C1 C6 124.7(12) . .
C5 C1 C6 128.6(12) . .
C2 C1 U1 75.6(7) . .
C5 C1 U1 72.9(7) . .
C6 C1 U1 125.4(10) . .
C3 C2 C1 110.9(11) . .
C3 C2 U1 76.7(7) . .
C1 C2 U1 74.9(7) . .
C3 C2 H2 124.5 . .
C1 C2 H2 124.5 . .
U1 C2 H2 115.6 . .
C2 C3 C4 105.6(11) . .
C2 C3 C10 124.4(11) . .
C4 C3 C10 127.9(11) . .
C2 C3 U1 74.1(7) . .
C4 C3 U1 72.0(7) . .
C10 C3 U1 131.6(8) . .
C5 C4 C3 108.9(11) . .
C5 C4 U1 74.4(8) . .
C3 C4 U1 78.3(7) . .
C5 C4 H4 125.5 . .
C3 C4 H4 125.5 . .
U1 C4 H4 113.9 . .
C4 C5 C1 108.7(11) . .
C4 C5 U1 75.6(7) . .
C1 C5 U1 77.2(7) . .
C4 C5 H5 125.6 . .
C1 C5 H5 125.6 . .
U1 C5 H5 113.8 . .
C1 C6 C8 113.0(12) . .
C1 C6 C9 110.6(11) . .
C8 C6 C9 110.2(14) . .
C1 C6 C7 106.7(13) . .
C8 C6 C7 107.8(11) . .
C9 C6 C7 108.5(12) . .
C6 C7 H7A 109.5 . .
C6 C7 H7B 109.5 . .
H7A C7 H7B 109.5 . .
C6 C7 H7C 109.5 . .
H7A C7 H7C 109.5 . .
H7B C7 H7C 109.5 . .
C6 C8 H8A 109.5 . .
C6 C8 H8B 109.5 . .
H8A C8 H8B 109.5 . .
C6 C8 H8C 109.5 . .
H8A C8 H8C 109.5 . .
H8B C8 H8C 109.5 . .
C6 C9 H9A 109.5 . .
C6 C9 H9B 109.5 . .
H9A C9 H9B 109.5 . .
C6 C9 H9C 109.5 . .
H9A C9 H9C 109.5 . .
H9B C9 H9C 109.5 . .
C3 C10 C11 111.9(12) . .
C3 C10 C13 106.3(10) . .
C11 C10 C13 108.3(10) . .
C3 C10 C12 110.9(10) . .
C11 C10 C12 108.7(10) . .
C13 C10 C12 110.7(12) . .
C10 C11 H11A 109.5 . .
C10 C11 H11B 109.5 . .
H11A C11 H11B 109.5 . .
C10 C11 H11C 109.5 . .
H11A C11 H11C 109.5 . .
H11B C11 H11C 109.5 . .
C10 C12 H12A 109.5 . .
C10 C12 H12B 109.5 . .
H12A C12 H12B 109.5 . .
C10 C12 H12C 109.5 . .
H12A C12 H12C 109.5 . .
H12B C12 H12C 109.5 . .
C10 C13 H13A 109.5 . .
C10 C13 H13B 109.5 . .
H13A C13 H13B 109.5 . .
C10 C13 H13C 109.5 . .
H13A C13 H13C 109.5 . .
H13B C13 H13C 109.5 . .
C14 C14 C15 148.5(7) 15_646 .
C14 C14 U1 74.7(3) 15_646 .
C15 C14 U1 73.8(7) . .
C14 C15 C16 136.8(12) . .
C14 C15 U1 75.0(8) . .
C16 C15 U1 147.9(9) . .
C17 C16 C21 117.4(12) . .
C17 C16 C15 123.5(12) . .
C21 C16 C15 119.1(11) . .
C18 C17 C16 121.8(12) . .
C18 C17 H17 119.1 . .
C16 C17 H17 119.1 . .
C19 C18 C17 119.8(12) . .
C19 C18 H18 120.1 . .
C17 C18 H18 120.1 . .
C20 C19 C18 119.5(13) . .
C20 C19 H19 120.3 . .
C18 C19 H19 120.3 . .
C19 C20 C21 121.8(14) . .
C19 C20 H20 119.1 . .
C21 C20 H20 119.1 . .
C20 C21 C16 119.6(13) . .
C20 C21 H21 120.2 . .
C16 C21 H21 120.2 . .
C15 U1 C15 93.0(6) 15_646 .
C15 U1 C14 61.8(4) 15_646 .
C15 U1 C14 31.2(4) . .
C15 U1 C14 31.2(4) 15_646 15_646
C15 U1 C14 61.8(4) . 15_646
C14 U1 C14 30.6(6) . 15_646
C15 U1 C5 127.8(4) 15_646 .
C15 U1 C5 112.0(4) . .
C14 U1 C5 130.8(4) . .
C14 U1 C5 136.9(4) 15_646 .
C15 U1 C5 112.0(4) 15_646 15_646
C15 U1 C5 127.8(4) . 15_646
C14 U1 C5 136.9(4) . 15_646
C14 U1 C5 130.8(4) 15_646 15_646
C5 U1 C5 88.3(6) . 15_646
C15 U1 C4 84.6(4) 15_646 15_646
C15 U1 C4 120.8(4) . 15_646
C14 U1 C4 113.4(4) . 15_646
C14 U1 C4 100.9(4) 15_646 15_646
C5 U1 C4 115.5(4) . 15_646
C5 U1 C4 30.0(4) 15_646 15_646
C15 U1 C4 120.8(4) 15_646 .
C15 U1 C4 84.6(4) . .
C14 U1 C4 100.9(4) . .
C14 U1 C4 113.4(4) 15_646 .
C5 U1 C4 30.0(4) . .
C5 U1 C4 115.5(4) 15_646 .
C4 U1 C4 144.7(5) 15_646 .
C15 U1 C1 132.3(4) 15_646 15_646
C15 U1 C1 100.2(4) . 15_646
C14 U1 C1 120.0(4) . 15_646
C14 U1 C1 133.7(4) 15_646 15_646
C5 U1 C1 88.9(4) . 15_646
C5 U1 C1 29.9(4) 15_646 15_646
C4 U1 C1 49.4(4) 15_646 15_646
C4 U1 C1 106.1(4) . 15_646
C15 U1 C1 100.2(4) 15_646 .
C15 U1 C1 132.3(4) . .
C14 U1 C1 133.7(4) . .
C14 U1 C1 120.0(4) 15_646 .
C5 U1 C1 29.9(4) . .
C5 U1 C1 88.9(4) 15_646 .
C4 U1 C1 106.1(4) 15_646 .
C4 U1 C1 49.4(4) . .
C1 U1 C1 103.7(5) 15_646 .
C15 U1 C2 79.9(4) 15_646 .
C15 U1 C2 112.5(4) . .
C14 U1 C2 104.7(4) . .
C14 U1 C2 92.2(4) 15_646 .
C5 U1 C2 48.5(4) . .
C5 U1 C2 116.5(4) 15_646 .
C4 U1 C2 125.0(4) 15_646 .
C4 U1 C2 48.3(4) . .
C1 U1 C2 133.1(4) 15_646 .
C1 U1 C2 29.6(3) . .
C15 U1 C2 112.5(4) 15_646 15_646
C15 U1 C2 79.9(4) . 15_646
C14 U1 C2 92.2(4) . 15_646
C14 U1 C2 104.7(4) 15_646 15_646
C5 U1 C2 116.5(4) . 15_646
C5 U1 C2 48.5(4) 15_646 15_646
C4 U1 C2 48.3(4) 15_646 15_646
C4 U1 C2 125.0(4) . 15_646
C1 U1 C2 29.6(3) 15_646 15_646
C1 U1 C2 133.1(4) . 15_646
C2 U1 C2 162.6(5) . 15_646

loop_
_geom_bond_atom_site_label_1
_geom_bond_atom_site_label_2
_geom_bond_distance
_geom_bond_site_symmetry_2
C1 C2 1.426(17) .
C1 C5 1.427(18) .
C1 C6 1.501(18) .
C1 U1 2.790(12) .
C2 C3 1.418(16) .
C2 U1 2.799(12) .
C2 H2 0.9500 .
C3 C4 1.430(16) .
C3 C10 1.521(17) .
C3 U1 2.832(12) .
C4 C5 1.420(17) .
C4 U1 2.750(13) .
C4 H4 0.9500 .
C5 U1 2.735(13) .
C5 H5 0.9500 .
C6 C8 1.525(16) .
C6 C9 1.53(2) .
C6 C7 1.556(19) .
C7 H7A 0.9800 .
C7 H7B 0.9800 .
C7 H7C 0.9800 .
C8 H8A 0.9800 .
C8 H8B 0.9800 .
C8 H8C 0.9800 .
C9 H9A 0.9800 .
C9 H9B 0.9800 .
C9 H9C 0.9800 .
C10 C11 1.527(17) .
C10 C13 1.529(17) .
C10 C12 1.547(18) .
C11 H11A 0.9800 .
C11 H11B 0.9800 .
C11 H11C 0.9800 .
C12 H12A 0.9800 .
C12 H12B 0.9800 .
C12 H12C 0.9800 .
C13 H13A 0.9800 .
C13 H13B 0.9800 .
C13 H13C 0.9800 .
C14 C14 1.30(2) 15_646
C14 C15 1.322(17) .
C14 U1 2.463(11) .
C15 C16 1.441(17) .
C15 U1 2.450(12) .
C16 C17 1.398(17) .
C16 C21 1.404(17) .
C17 C18 1.378(18) .
C17 H17 0.9500 .
C18 C19 1.38(2) .
C18 H18 0.9500 .
C19 C20 1.36(2) .
C19 H19 0.9500 .
C20 C21 1.386(18) .
C20 H20 0.9500 .
C21 H21 0.9500 .
U1 C15 2.450(12) 15_646
U1 C14 2.463(11) 15_646
U1 C5 2.735(13) 15_646
U1 C4 2.750(13) 15_646
U1 C1 2.790(12) 15_646
U1 C2 2.799(12) 15_646
